data_2106176
loop_
_publ_author_name
'Altenburg, H.'
'Mootz, D.'

_publ_section_title
;
 Die Wasserstoffbruecke vom Tyo F-H O. Die Kristallstruktur von K P H O2
 (O H) (H F)
;
_journal_name_full 'Acta Crystallographica B (24,1968-38,1982)'
_journal_page_first 1982
_journal_page_last 1986
_journal_volume 27
_journal_year 1971
_chemical_formula_sum 'F H3 K O3 P'
_chemical_name_systematic '(K (H2 P O3)) (H F)'
_space_group_IT_number 14
_symmetry_space_group_name_Hall '-P 2ybc'
_symmetry_space_group_name_H-M 'P 1 21/c 1'
_cell_angle_alpha 90
_cell_angle_beta 127.88
_cell_angle_gamma 90
_cell_formula_units_Z 4
_cell_length_a 6.692
_cell_length_b 11.04
_cell_length_c 7.841
_cell_volume 457.233
_citation_journal_id_ASTM ACBCAR
_cod_data_source_file Altenburg_ACBCAR_1971_150.cif
_cod_data_source_block H3F1K1O3P1
_cod_original_cell_volume 457.2332
_cod_original_formula_sum 'H3 F1 K1 O3 P1'
_cod_database_code 2106176

loop_
_symmetry_equiv_pos_as_xyz
x,y,z
-x,y+1/2,-z+1/2
-x,-y,-z
x,-y-1/2,z-1/2

loop_
_atom_site_label
_atom_site_type_symbol
_atom_site_fract_x
_atom_site_fract_y
_atom_site_fract_z
_atom_site_occupancy
_atom_site_U_iso_or_equiv
O3 O-2 0.3796 0.3477 0.0659 1 0.0
O1 O-2 0.6624 0.4916 0.384 1 0.0
F1 F-1 0.7572 0.2368 0.2068 1 0.0
H2 H+1 0.293 0.454 0.395 1 0.0
K1 K+1 0.06765 0.18023 0.11877 1 0.0
H3 H+1 0.582 0.252 0.123 1 0.0
P1 P+3 0.39918 0.45511 0.1951 1 0.0
H1 H+1 0.299 0.552 0.075 1 0.0
O2 O-2 0.23 0.4239 0.2644 1 0.0
